data_1545109
loop_
_publ_author_name
'Chen, Lai'
'Zhu, Yu-Jie'
'Fan, Zhijin'
'Guo, Xiao-Feng'
'Zhang, Zhi-Ming'
'Xu, Jing-Hua'
'Song, Ying-Qi'
'Morzherin, Yury Yurievich'
'Belskaya, Nataliya P.'
'Bakulev, Vasiliy A.'

_publ_section_title
;
 Synthesis of 1,2,3-Thiadizole and Thiazole Based Strobilurins as Potent
 Fungicide Candidates.
;
_journal_name_full 'Journal of agricultural and food chemistry'
_journal_paper_doi 10.1021/acs.jafc.6b05128
_journal_year 2017
_chemical_formula_sum 'C15 H16 N4 O4 S'
_chemical_formula_weight 348.38
_chemical_name_systematic
; 
 ? 
;
_space_group_IT_number 2
_symmetry_cell_setting triclinic
_symmetry_space_group_name_Hall '-P 1'
_symmetry_space_group_name_H-M 'P -1'
_atom_sites_solution_hydrogens geom
_atom_sites_solution_primary direct
_atom_sites_solution_secondary difmap
_audit_creation_method SHELXL-97
_cell_angle_alpha 106.83(3)
_cell_angle_beta 106.02(3)
_cell_angle_gamma 104.49(3)
_cell_formula_units_Z 2
_cell_length_a 7.9986(16)
_cell_length_b 10.370(2)
_cell_length_c 11.701(2)
_cell_measurement_reflns_used 2314
_cell_measurement_temperature 113(2)
_cell_measurement_theta_max 27.9624
_cell_measurement_theta_min 1.9624
_cell_volume 833.4(4)
_computing_cell_refinement crystalclear
_computing_data_collection crystalclear
_computing_data_reduction crystalclear
_computing_molecular_graphics 'Bruker SHELXTL'
_computing_publication_material 'Bruker SHELXTL'
_computing_structure_refinement 'SHELXL-97 (Sheldrick, 1997)'
_computing_structure_solution 'SHELXS-97 (Sheldrick, 1990)'
_diffrn_ambient_temperature 113(2)
_diffrn_measured_fraction_theta_full 0.982
_diffrn_measured_fraction_theta_max 0.982
_diffrn_measurement_device_type 'rigaku saturn'
_diffrn_measurement_method '\w scans'
_diffrn_radiation_monochromator confocal
_diffrn_radiation_source 'rotating anode'
_diffrn_radiation_type MoK\a
_diffrn_radiation_wavelength 0.71073
_diffrn_reflns_av_R_equivalents 0.0308
_diffrn_reflns_av_sigmaI/netI 0.0480
_diffrn_reflns_limit_h_max 10
_diffrn_reflns_limit_h_min -10
_diffrn_reflns_limit_k_max 13
_diffrn_reflns_limit_k_min -13
_diffrn_reflns_limit_l_max 15
_diffrn_reflns_limit_l_min -15
_diffrn_reflns_number 9395
_diffrn_reflns_theta_full 27.96
_diffrn_reflns_theta_max 27.96
_diffrn_reflns_theta_min 1.96
_diffrn_standards_decay_% 0
_diffrn_standards_interval_count 0
_diffrn_standards_interval_time 0
_diffrn_standards_number 0
_exptl_absorpt_coefficient_mu 0.221
_exptl_absorpt_correction_T_max 0.9739
_exptl_absorpt_correction_T_min 0.9570
_exptl_absorpt_correction_type multi-scan
_exptl_absorpt_process_details crystalclear
_exptl_crystal_colour colorless
_exptl_crystal_density_diffrn 1.388
_exptl_crystal_density_method 'not measured'
_exptl_crystal_description block
_exptl_crystal_F_000 364
_exptl_crystal_size_max 0.20
_exptl_crystal_size_mid 0.18
_exptl_crystal_size_min 0.12
_refine_diff_density_max 0.659
_refine_diff_density_min -0.456
_refine_diff_density_rms 0.058
_refine_ls_extinction_method none
_refine_ls_goodness_of_fit_ref 1.029
_refine_ls_hydrogen_treatment constr
_refine_ls_matrix_type full
_refine_ls_number_parameters 220
_refine_ls_number_reflns 3936
_refine_ls_number_restraints 0
_refine_ls_restrained_S_all 1.029
_refine_ls_R_factor_all 0.0483
_refine_ls_R_factor_gt 0.0359
_refine_ls_shift/su_max 0.001
_refine_ls_shift/su_mean 0.000
_refine_ls_structure_factor_coef Fsqd
_refine_ls_weighting_details 'calc w=1/[\s^2^(Fo^2^)+(0.0651P)^2^+0.0000P] where P=(Fo^2^+2Fc^2^)/3'
_refine_ls_weighting_scheme calc
_refine_ls_wR_factor_gt 0.1010
_refine_ls_wR_factor_ref 0.1058
_reflns_number_gt 2775
_reflns_number_total 3936
_reflns_threshold_expression >2sigma(I)
_cod_data_source_file jf6b05128_si_002.cif
_cod_data_source_block shelxl
_cod_depositor_comments
;
The following automatic conversions were performed:

'_symmetry_cell_setting' value 'Triclinic' changed to 'triclinic'
according to
/usr/data/users/saulius/crontab/automatic-downloads/rss-feeds/ACS/lib/dictionaries/cif_core.dic
dictionary named 'cif_core.dic' version 2.4.2 from 2011-04-26.

'_exptl_absorpt_correction_type' value 'MULTI-SCAN' changed to
'multi-scan' according to
/usr/data/users/saulius/crontab/automatic-downloads/rss-feeds/ACS/lib/dictionaries/cif_core.dic
dictionary named 'cif_core.dic' version 2.4.2 from 2011-04-26.

'_refine_ls_hydrogen_treatment' value 'CONSTR' changed to 'constr'
according to
/usr/data/users/saulius/crontab/automatic-downloads/rss-feeds/ACS/lib/dictionaries/cif_core.dic
dictionary named 'cif_core.dic' version 2.4.2 from 2011-04-26.

Automatic conversion script
Id: cif_fix_values 4268 2015-11-12 08:31:59Z antanas 
;
_cod_original_cell_volume 833.4(3)
_cod_original_sg_symbol_H-M P-1
_cod_database_code 1545109

loop_
_symmetry_equiv_pos_as_xyz
'x, y, z'
'-x, -y, -z'

loop_
_atom_site_label
_atom_site_type_symbol
_atom_site_fract_x
_atom_site_fract_y
_atom_site_fract_z
_atom_site_U_iso_or_equiv
_atom_site_adp_type
_atom_site_occupancy
_atom_site_symmetry_multiplicity
_atom_site_calc_flag
_atom_site_refinement_flags
S1 S 1.12216(6) 1.03963(4) 0.34140(4) 0.02357(12) Uani 1 1 d .
O1 O 0.76938(14) 0.60567(10) 0.28607(9) 0.0168(2) Uani 1 1 d .
O2 O 0.73146(13) 0.30035(11) -0.05224(9) 0.0188(2) Uani 1 1 d .
O3 O 0.92062(15) 0.32791(12) 0.36064(10) 0.0256(3) Uani 1 1 d .
O4 O 1.11517(13) 0.47685(11) 0.30856(9) 0.0178(2) Uani 1 1 d .
N1 N 1.39631(18) 1.16077(13) 0.54799(13) 0.0237(3) Uani 1 1 d .
N2 N 1.31650(18) 1.18182(13) 0.44632(13) 0.0260(3) Uani 1 1 d .
N3 N 0.87836(17) 0.74239(12) 0.30040(11) 0.0166(3) Uani 1 1 d .
N4 N 0.87393(16) 0.34543(12) 0.06797(11) 0.0150(2) Uani 1 1 d .
C1 C 1.3791(2) 0.99426(17) 0.66063(15) 0.0277(4) Uani 1 1 d .
H1A H 1.2986 0.8985 0.6473 0.042 Uiso 1 1 calc R
H1B H 1.3827 1.0665 0.7378 0.042 Uiso 1 1 calc R
H1C H 1.5054 0.9949 0.6719 0.042 Uiso 1 1 calc R
C2 C 1.3053(2) 1.02865(16) 0.54821(15) 0.0216(3) Uani 1 1 d .
C3 C 1.1479(2) 0.94473(15) 0.43832(13) 0.0164(3) Uani 1 1 d .
C4 C 1.0192(2) 0.80117(15) 0.40746(13) 0.0164(3) Uani 1 1 d .
H4 H 1.0390 0.7527 0.4647 0.020 Uiso 1 1 calc R
C5 C 0.6133(2) 0.54506(15) 0.16470(14) 0.0189(3) Uani 1 1 d .
H5A H 0.6573 0.5493 0.0942 0.023 Uiso 1 1 calc R
H5B H 0.5283 0.5998 0.1680 0.023 Uiso 1 1 calc R
C6 C 0.51391(19) 0.39103(15) 0.14201(12) 0.0148(3) Uani 1 1 d .
C7 C 0.3251(2) 0.34152(16) 0.12217(14) 0.0201(3) Uani 1 1 d .
H7 H 0.2595 0.4064 0.1246 0.024 Uiso 1 1 calc R
C8 C 0.2319(2) 0.19836(17) 0.09888(14) 0.0240(3) Uani 1 1 d .
H8 H 0.1030 0.1656 0.0844 0.029 Uiso 1 1 calc R
C9 C 0.3268(2) 0.10395(16) 0.09678(14) 0.0228(3) Uani 1 1 d .
H9 H 0.2635 0.0063 0.0816 0.027 Uiso 1 1 calc R
C10 C 0.5154(2) 0.15190(15) 0.11696(13) 0.0181(3) Uani 1 1 d .
H10 H 0.5807 0.0869 0.1161 0.022 Uiso 1 1 calc R
C11 C 0.60820(18) 0.29377(14) 0.13825(12) 0.0133(3) Uani 1 1 d .
C12 C 0.80906(18) 0.34194(14) 0.15646(12) 0.0128(3) Uani 1 1 d .
C13 C 0.8179(2) 0.30451(16) -0.14493(13) 0.0214(3) Uani 1 1 d .
H13A H 0.9014 0.4034 -0.1202 0.032 Uiso 1 1 calc R
H13B H 0.7214 0.2726 -0.2304 0.032 Uiso 1 1 calc R
H13C H 0.8896 0.2404 -0.1471 0.032 Uiso 1 1 calc R
C14 C 0.95342(19) 0.38170(14) 0.28721(13) 0.0147(3) Uani 1 1 d .
C15 C 1.2667(2) 0.51209(17) 0.42933(14) 0.0243(3) Uani 1 1 d .
H15A H 1.2310 0.5511 0.5019 0.036 Uiso 1 1 calc R
H15B H 1.3791 0.5841 0.4363 0.036 Uiso 1 1 calc R
H15C H 1.2918 0.4247 0.4307 0.036 Uiso 1 1 calc R

loop_
_atom_site_aniso_label
_atom_site_aniso_U_11
_atom_site_aniso_U_22
_atom_site_aniso_U_33
_atom_site_aniso_U_23
_atom_site_aniso_U_13
_atom_site_aniso_U_12
S1 0.0255(2) 0.0195(2) 0.0260(2) 0.01143(16) 0.00912(17) 0.00600(16)
O1 0.0170(5) 0.0108(5) 0.0169(5) 0.0051(4) 0.0024(4) 0.0006(4)
O2 0.0139(5) 0.0286(6) 0.0112(5) 0.0067(4) 0.0037(4) 0.0053(4)
O3 0.0204(6) 0.0311(6) 0.0209(5) 0.0167(5) 0.0022(5) 0.0005(5)
O4 0.0102(5) 0.0223(5) 0.0177(5) 0.0095(4) 0.0018(4) 0.0024(4)
N1 0.0222(7) 0.0174(6) 0.0311(7) 0.0098(6) 0.0121(6) 0.0035(6)
N2 0.0243(7) 0.0188(7) 0.0324(8) 0.0095(6) 0.0111(6) 0.0038(6)
N3 0.0178(6) 0.0113(6) 0.0211(6) 0.0066(5) 0.0085(5) 0.0040(5)
N4 0.0124(6) 0.0159(6) 0.0136(6) 0.0045(5) 0.0018(5) 0.0047(5)
C1 0.0215(8) 0.0219(8) 0.0309(9) 0.0076(7) 0.0056(7) 0.0013(7)
C2 0.0186(7) 0.0145(7) 0.0273(8) 0.0025(6) 0.0113(7) 0.0026(6)
C3 0.0184(7) 0.0140(7) 0.0182(7) 0.0056(6) 0.0090(6) 0.0061(6)
C4 0.0185(7) 0.0142(7) 0.0175(7) 0.0054(6) 0.0091(6) 0.0058(6)
C5 0.0145(7) 0.0174(7) 0.0195(7) 0.0068(6) 0.0001(6) 0.0048(6)
C6 0.0147(7) 0.0152(7) 0.0129(6) 0.0047(5) 0.0045(5) 0.0043(6)
C7 0.0151(7) 0.0224(8) 0.0232(7) 0.0075(6) 0.0075(6) 0.0085(6)
C8 0.0130(7) 0.0291(9) 0.0268(8) 0.0089(7) 0.0084(6) 0.0037(6)
C9 0.0182(8) 0.0175(7) 0.0267(8) 0.0074(6) 0.0072(6) -0.0005(6)
C10 0.0169(7) 0.0172(7) 0.0197(7) 0.0059(6) 0.0068(6) 0.0071(6)
C11 0.0108(6) 0.0165(7) 0.0103(6) 0.0041(5) 0.0031(5) 0.0033(5)
C12 0.0119(6) 0.0126(6) 0.0147(6) 0.0060(5) 0.0049(5) 0.0050(5)
C13 0.0240(8) 0.0238(8) 0.0160(7) 0.0071(6) 0.0109(6) 0.0049(7)
C14 0.0116(6) 0.0148(7) 0.0173(7) 0.0059(5) 0.0046(5) 0.0053(5)
C15 0.0139(7) 0.0271(8) 0.0215(8) 0.0095(7) -0.0033(6) 0.0018(6)

loop_
_atom_type_symbol
_atom_type_description
_atom_type_scat_dispersion_real
_atom_type_scat_dispersion_imag
_atom_type_scat_source
C C 0.0033 0.0016 'International Tables Vol C Tables 4.2.6.8 and 6.1.1.4'
H H 0.0000 0.0000 'International Tables Vol C Tables 4.2.6.8 and 6.1.1.4'
N N 0.0061 0.0033 'International Tables Vol C Tables 4.2.6.8 and 6.1.1.4'
O O 0.0106 0.0060 'International Tables Vol C Tables 4.2.6.8 and 6.1.1.4'
S S 0.1246 0.1234 'International Tables Vol C Tables 4.2.6.8 and 6.1.1.4'

loop_
_geom_angle_atom_site_label_1
_geom_angle_atom_site_label_2
_geom_angle_atom_site_label_3
_geom_angle
N2 S1 C3 92.44(7)
N3 O1 C5 108.00(10)
N4 O2 C13 107.53(10)
C14 O4 C15 115.97(11)
N2 N1 C2 114.01(14)
N1 N2 S1 112.17(10)
C4 N3 O1 110.40(12)
C12 N4 O2 111.83(11)
C2 C1 H1A 109.5
C2 C1 H1B 109.5
H1A C1 H1B 109.5
C2 C1 H1C 109.5
H1A C1 H1C 109.5
H1B C1 H1C 109.5
C3 C2 N1 113.09(14)
C3 C2 C1 127.83(14)
N1 C2 C1 119.07(14)
C2 C3 C4 127.58(14)
C2 C3 S1 108.29(11)
C4 C3 S1 124.12(11)
N3 C4 C3 117.78(13)
N3 C4 H4 121.1
C3 C4 H4 121.1
O1 C5 C6 107.20(11)
O1 C5 H5A 110.3
C6 C5 H5A 110.3
O1 C5 H5B 110.3
C6 C5 H5B 110.3
H5A C5 H5B 108.5
C7 C6 C11 118.73(13)
C7 C6 C5 120.63(13)
C11 C6 C5 120.64(12)
C8 C7 C6 120.79(14)
C8 C7 H7 119.6
C6 C7 H7 119.6
C9 C8 C7 119.94(14)
C9 C8 H8 120.0
C7 C8 H8 120.0
C8 C9 C10 119.94(14)
C8 C9 H9 120.0
C10 C9 H9 120.0
C11 C10 C9 120.35(14)
C11 C10 H10 119.8
C9 C10 H10 119.8
C10 C11 C6 120.24(12)
C10 C11 C12 119.46(12)
C6 C11 C12 120.29(12)
N4 C12 C11 126.05(12)
N4 C12 C14 114.94(12)
C11 C12 C14 118.88(11)
O2 C13 H13A 109.5
O2 C13 H13B 109.5
H13A C13 H13B 109.5
O2 C13 H13C 109.5
H13A C13 H13C 109.5
H13B C13 H13C 109.5
O3 C14 O4 125.48(13)
O3 C14 C12 121.70(13)
O4 C14 C12 112.80(12)
O4 C15 H15A 109.5
O4 C15 H15B 109.5
H15A C15 H15B 109.5
O4 C15 H15C 109.5
H15A C15 H15C 109.5
H15B C15 H15C 109.5

loop_
_geom_bond_atom_site_label_1
_geom_bond_atom_site_label_2
_geom_bond_distance
S1 N2 1.6878(17)
S1 C3 1.7077(15)
O1 N3 1.4005(15)
O1 C5 1.4431(17)
O2 N4 1.4012(15)
O2 C13 1.4430(16)
O3 C14 1.2030(16)
O4 C14 1.3228(17)
O4 C15 1.4606(17)
N1 N2 1.2928(18)
N1 C2 1.3824(19)
N3 C4 1.2827(19)
N4 C12 1.2851(17)
C1 C2 1.468(2)
C1 H1A 0.9800
C1 H1B 0.9800
C1 H1C 0.9800
C2 C3 1.380(2)
C3 C4 1.457(2)
C4 H4 0.9500
C5 C6 1.5021(19)
C5 H5A 0.9900
C5 H5B 0.9900
C6 C7 1.395(2)
C6 C11 1.4004(19)
C7 C8 1.391(2)
C7 H7 0.9500
C8 C9 1.379(2)
C8 H8 0.9500
C9 C10 1.393(2)
C9 H9 0.9500
C10 C11 1.384(2)
C10 H10 0.9500
C11 C12 1.4913(18)
C12 C14 1.5050(19)
C13 H13A 0.9800
C13 H13B 0.9800
C13 H13C 0.9800
C15 H15A 0.9800
C15 H15B 0.9800
C15 H15C 0.9800

loop_
_geom_torsion_atom_site_label_1
_geom_torsion_atom_site_label_2
_geom_torsion_atom_site_label_3
_geom_torsion_atom_site_label_4
_geom_torsion
C2 N1 N2 S1 -0.29(16)
C3 S1 N2 N1 -0.19(11)
C5 O1 N3 C4 179.82(11)
C13 O2 N4 C12 -178.52(11)
N2 N1 C2 C3 0.77(18)
N2 N1 C2 C1 -177.93(13)
N1 C2 C3 C4 -179.42(13)
C1 C2 C3 C4 -0.9(2)
N1 C2 C3 S1 -0.86(15)
C1 C2 C3 S1 177.71(13)
N2 S1 C3 C2 0.59(11)
N2 S1 C3 C4 179.21(12)
O1 N3 C4 C3 -179.86(11)
C2 C3 C4 N3 178.71(13)
S1 C3 C4 N3 0.37(19)
N3 O1 C5 C6 171.92(10)
O1 C5 C6 C7 123.40(14)
O1 C5 C6 C11 -57.65(16)
C11 C6 C7 C8 -0.1(2)
C5 C6 C7 C8 178.86(13)
C6 C7 C8 C9 0.8(2)
C7 C8 C9 C10 -0.5(2)
C8 C9 C10 C11 -0.5(2)
C9 C10 C11 C6 1.2(2)
C9 C10 C11 C12 -178.52(12)
C7 C6 C11 C10 -0.9(2)
C5 C6 C11 C10 -179.84(12)
C7 C6 C11 C12 178.81(12)
C5 C6 C11 C12 -0.16(19)
O2 N4 C12 C11 1.25(18)
O2 N4 C12 C14 177.02(10)
C10 C11 C12 N4 93.79(17)
C6 C11 C12 N4 -85.89(17)
C10 C11 C12 C14 -81.82(16)
C6 C11 C12 C14 98.50(15)
C15 O4 C14 O3 3.3(2)
C15 O4 C14 C12 -175.27(11)
N4 C12 C14 O3 -147.24(14)
C11 C12 C14 O3 28.84(19)
N4 C12 C14 O4 31.35(17)
C11 C12 C14 O4 -152.56(12)
